data_4503517
loop_
_publ_author_name
'Wang, Guan-Hua'
'Li, Zhi-Gang'
'Jia, Heng-Qing'
'Hu, Ning-Hai'
'Xu, Jing-Wei'

_publ_section_title
;
 Topological Diversity of Coordination Polymers Containing the Rigid
 Terephthalate and a Flexible N,N&#x2032;-Type Ligand: Interpenetration,
 Polyrotaxane, and Polythreading
;
_journal_issue 6
_journal_name_full 'Crystal Growth &amp; Design'
_journal_page_first 1932
_journal_paper_doi 10.1021/cg701232n
_journal_volume 8
_journal_year 2008
_chemical_formula_moiety 'C21 H22 N2 O6 Zn'
_chemical_formula_sum 'C21 H22 N2 O6 Zn'
_chemical_formula_weight 463.78
_chemical_name_systematic
; 
 ? 
;
_space_group_IT_number 15
_symmetry_cell_setting monoclinic
_symmetry_space_group_name_Hall '-C 2yc'
_symmetry_space_group_name_H-M 'C 1 2/c 1'
_atom_sites_solution_hydrogens geom
_atom_sites_solution_primary direct
_atom_sites_solution_secondary difmap
_audit_creation_method SHELXL-97
_cell_angle_alpha 90.00
_cell_angle_beta 97.2990(10)
_cell_angle_gamma 90.00
_cell_formula_units_Z 8
_cell_length_a 9.4758(6)
_cell_length_b 17.8003(12)
_cell_length_c 25.6003(17)
_cell_measurement_reflns_used 3634
_cell_measurement_temperature 187(2)
_cell_measurement_theta_max 25.19
_cell_measurement_theta_min 2.29
_cell_volume 4283.1(5)
_computing_cell_refinement 'SAINT (Bruker, 2001)'
_computing_data_collection 'SMART (Bruker, 2001)'
_computing_data_reduction SAINT
_computing_molecular_graphics 'SHELXTL (Bruker, 2001)'
_computing_publication_material SHELXTL
_computing_structure_refinement 'SHELXL97 (Sheldrick, 1997)'
_computing_structure_solution 'SHELXS97 (Sheldrick, 1997)'
_diffrn_ambient_temperature 187(2)
_diffrn_measured_fraction_theta_full 0.998
_diffrn_measured_fraction_theta_max 0.998
_diffrn_measurement_device_type 'Bruker SMART APEX CCD area-detector'
_diffrn_measurement_method '\f and \w scans'
_diffrn_radiation_monochromator graphite
_diffrn_radiation_source 'fine-focus sealed tube'
_diffrn_radiation_type MoK\a
_diffrn_radiation_wavelength 0.71073
_diffrn_reflns_av_R_equivalents 0.0280
_diffrn_reflns_av_sigmaI/netI 0.0339
_diffrn_reflns_limit_h_max 11
_diffrn_reflns_limit_h_min -10
_diffrn_reflns_limit_k_max 21
_diffrn_reflns_limit_k_min -21
_diffrn_reflns_limit_l_max 31
_diffrn_reflns_limit_l_min -27
_diffrn_reflns_number 11915
_diffrn_reflns_theta_full 26.03
_diffrn_reflns_theta_max 26.03
_diffrn_reflns_theta_min 1.60
_exptl_absorpt_coefficient_mu 1.186
_exptl_absorpt_correction_T_max 0.8611
_exptl_absorpt_correction_T_min 0.8060
_exptl_absorpt_correction_type multi-scan
_exptl_absorpt_process_details 'SADABS (Sheldrick, 1996)'
_exptl_crystal_colour colorless
_exptl_crystal_density_diffrn 1.438
_exptl_crystal_density_method 'not measured'
_exptl_crystal_description block
_exptl_crystal_F_000 1920
_exptl_crystal_size_max 0.19
_exptl_crystal_size_mid 0.14
_exptl_crystal_size_min 0.13
_refine_diff_density_max 0.421
_refine_diff_density_min -0.403
_refine_diff_density_rms 0.068
_refine_ls_extinction_method none
_refine_ls_goodness_of_fit_ref 1.042
_refine_ls_hydrogen_treatment constr
_refine_ls_matrix_type full
_refine_ls_number_parameters 271
_refine_ls_number_reflns 4238
_refine_ls_number_restraints 0
_refine_ls_restrained_S_all 1.042
_refine_ls_R_factor_all 0.0488
_refine_ls_R_factor_gt 0.0377
_refine_ls_shift/su_max 0.001
_refine_ls_shift/su_mean 0.000
_refine_ls_structure_factor_coef Fsqd
_refine_ls_weighting_details 'calc w=1/[\s^2^(Fo^2^)+(0.0548P)^2^+1.8091P] where P=(Fo^2^+2Fc^2^)/3'
_refine_ls_weighting_scheme calc
_refine_ls_wR_factor_gt 0.0922
_refine_ls_wR_factor_ref 0.0998
_reflns_number_gt 3487
_reflns_number_total 4238
_reflns_threshold_expression >2\s(I)
_cod_data_source_file cg701232n-file002.cif
_cod_data_source_block 1
_cod_depositor_comments
;
The following automatic conversions were performed:

'_symmetry_cell_setting' value 'Monoclinic' changed to 'monoclinic'
according to /home/saulius/struct/CIF-dictionaries/cif_core.dic
dictionary named 'cif_core.dic' version 2.4.1 from 2010-06-29.

Automatic conversion script
Id: cif_fix_values 1715 2011-07-08 13:25:40Z adriana 
;
_cod_original_sg_symbol_H-M 'C 2/c'
_cod_database_code 4503517

loop_
_symmetry_equiv_pos_as_xyz
'x, y, z'
'-x, y, -z+1/2'
'x+1/2, y+1/2, z'
'-x+1/2, y+1/2, -z+1/2'
'-x, -y, -z'
'x, -y, z-1/2'
'-x+1/2, -y+1/2, -z'
'x+1/2, -y+1/2, z-1/2'

loop_
_atom_site_label
_atom_site_type_symbol
_atom_site_fract_x
_atom_site_fract_y
_atom_site_fract_z
_atom_site_U_iso_or_equiv
_atom_site_adp_type
_atom_site_occupancy
_atom_site_symmetry_multiplicity
_atom_site_calc_flag
_atom_site_refinement_flags
Zn1 Zn 0.57656(3) 0.050637(15) 0.625743(11) 0.02693(11) Uani 1 1 d .
N1 N 0.6537(2) 0.07802(12) 0.70071(8) 0.0300(5) Uani 1 1 d .
N2 N 0.9953(2) 0.44239(11) 0.87738(8) 0.0302(5) Uani 1 1 d .
O1 O 0.71015(19) 0.05329(9) 0.57355(7) 0.0351(4) Uani 1 1 d .
O2 O 0.8521(2) -0.02268(11) 0.62520(8) 0.0440(5) Uani 1 1 d .
O3 O 0.41686(19) 0.10687(10) 0.58953(7) 0.0361(4) Uani 1 1 d .
O4 O 0.5210(2) 0.21590(11) 0.61230(8) 0.0440(5) Uani 1 1 d .
C1 C 0.8212(3) 0.01220(14) 0.58321(10) 0.0330(6) Uani 1 1 d .
C2 C 0.9145(3) 0.00689(13) 0.54041(10) 0.0285(5) Uani 1 1 d .
C3 C 0.8700(3) 0.03625(14) 0.49075(11) 0.0323(6) Uani 1 1 d .
H3 H 0.7808 0.0611 0.4842 0.039 Uiso 1 1 calc R
C4 C 0.9545(3) 0.02947(14) 0.45083(10) 0.0321(6) Uani 1 1 d .
H4 H 0.9230 0.0498 0.4171 0.038 Uiso 1 1 calc R
C5 C 0.4320(3) 0.17733(14) 0.58447(10) 0.0308(6) Uani 1 1 d .
C6 C 0.3360(2) 0.21506(13) 0.54100(9) 0.0271(5) Uani 1 1 d .
C7 C 0.2255(3) 0.17547(13) 0.51262(9) 0.0298(5) Uani 1 1 d .
H7 H 0.2084 0.1246 0.5212 0.036 Uiso 1 1 calc R
C8 C 0.1401(3) 0.21051(14) 0.47172(10) 0.0308(6) Uani 1 1 d .
H8 H 0.0646 0.1834 0.4522 0.037 Uiso 1 1 calc R
C9 C 0.7334(3) 0.02901(15) 0.73191(11) 0.0359(6) Uani 1 1 d .
H9 H 0.7411 -0.0212 0.7200 0.043 Uiso 1 1 calc R
C10 C 0.8045(3) 0.04882(15) 0.78048(11) 0.0371(6) Uani 1 1 d .
H10 H 0.8593 0.0125 0.8013 0.045 Uiso 1 1 calc R
C11 C 0.7956(3) 0.12184(15) 0.79866(10) 0.0313(6) Uani 1 1 d .
C12 C 0.7121(3) 0.17166(15) 0.76668(10) 0.0379(6) Uani 1 1 d .
H12 H 0.7019 0.2220 0.7779 0.045 Uiso 1 1 calc R
C13 C 0.6437(3) 0.14841(15) 0.71865(10) 0.0364(6) Uani 1 1 d .
H13 H 0.5871 0.1836 0.6974 0.044 Uiso 1 1 calc R
C14 C 0.8803(3) 0.14908(15) 0.84890(10) 0.0349(6) Uani 1 1 d .
H14A H 0.8778 0.1108 0.8768 0.042 Uiso 1 1 calc R
H14B H 0.8373 0.1958 0.8607 0.042 Uiso 1 1 calc R
C15 C 1.0350(3) 0.16413(14) 0.84021(10) 0.0341(6) Uani 1 1 d .
H15A H 1.0359 0.1919 0.8068 0.041 Uiso 1 1 calc R
H15B H 1.0838 0.1155 0.8368 0.041 Uiso 1 1 calc R
C16 C 1.1177(3) 0.20950(14) 0.88521(11) 0.0360(6) Uani 1 1 d .
H16A H 1.0992 0.1880 0.9193 0.043 Uiso 1 1 calc R
H16B H 1.2209 0.2050 0.8830 0.043 Uiso 1 1 calc R
C17 C 1.0771(2) 0.29114(14) 0.88346(10) 0.0305(6) Uani 1 1 d .
C18 C 1.1011(3) 0.33634(16) 0.84155(12) 0.0447(7) Uani 1 1 d .
H18 H 1.1470 0.3161 0.8138 0.054 Uiso 1 1 calc R
C19 C 1.0595(3) 0.40991(16) 0.83967(11) 0.0419(7) Uani 1 1 d .
H19 H 1.0771 0.4393 0.8102 0.050 Uiso 1 1 calc R
C20 C 0.9740(3) 0.39928(15) 0.91848(11) 0.0392(6) Uani 1 1 d .
H20 H 0.9303 0.4212 0.9462 0.047 Uiso 1 1 calc R
C21 C 1.0125(3) 0.32495(15) 0.92249(11) 0.0390(7) Uani 1 1 d .
H21 H 0.9943 0.2967 0.9524 0.047 Uiso 1 1 calc R
O1W O 1.1892(4) -0.14321(15) 0.75017(12) 0.0959(10) Uani 1 1 d .
H1A H 1.1462 -0.1473 0.7801 0.115 Uiso 1 1 d .
H1B H 1.1160 -0.1460 0.7220 0.115 Uiso 1 1 d .
O2W O 0.9779(4) -0.15174(15) 0.66544(9) 0.0930(10) Uani 1 1 d .
H2A H 0.9412 -0.1118 0.6484 0.112 Uiso 1 1 d .
H2B H 0.9803 -0.1911 0.6396 0.112 Uiso 1 1 d .

loop_
_atom_site_aniso_label
_atom_site_aniso_U_11
_atom_site_aniso_U_22
_atom_site_aniso_U_33
_atom_site_aniso_U_23
_atom_site_aniso_U_13
_atom_site_aniso_U_12
Zn1 0.02781(18) 0.02415(17) 0.02896(18) 0.00067(11) 0.00406(12) 0.00120(12)
N1 0.0273(11) 0.0334(11) 0.0297(11) 0.0014(9) 0.0049(9) -0.0015(9)
N2 0.0332(12) 0.0242(11) 0.0344(12) -0.0016(9) 0.0088(9) -0.0023(9)
O1 0.0354(10) 0.0313(10) 0.0408(11) -0.0002(8) 0.0135(8) 0.0009(8)
O2 0.0531(12) 0.0418(11) 0.0403(11) 0.0061(9) 0.0186(10) 0.0080(10)
O3 0.0345(10) 0.0302(10) 0.0428(11) 0.0082(8) 0.0021(8) 0.0049(8)
O4 0.0410(11) 0.0390(11) 0.0476(12) 0.0051(9) -0.0110(9) -0.0008(9)
C1 0.0379(15) 0.0241(13) 0.0385(15) -0.0042(11) 0.0101(12) -0.0048(11)
C2 0.0292(13) 0.0239(13) 0.0332(14) -0.0037(10) 0.0069(11) -0.0056(10)
C3 0.0270(13) 0.0301(14) 0.0406(15) -0.0014(11) 0.0070(11) -0.0007(11)
C4 0.0361(14) 0.0308(13) 0.0299(14) 0.0000(10) 0.0062(11) -0.0017(11)
C5 0.0267(13) 0.0333(14) 0.0338(14) 0.0043(11) 0.0096(11) 0.0067(11)
C6 0.0290(13) 0.0258(13) 0.0273(13) 0.0010(9) 0.0068(10) 0.0029(10)
C7 0.0374(14) 0.0214(12) 0.0306(13) 0.0017(10) 0.0046(11) -0.0009(11)
C8 0.0319(13) 0.0299(14) 0.0303(13) -0.0020(10) 0.0029(11) -0.0029(11)
C9 0.0446(16) 0.0284(13) 0.0350(15) 0.0022(11) 0.0054(12) -0.0021(12)
C10 0.0425(16) 0.0346(15) 0.0330(14) 0.0062(11) -0.0001(12) 0.0011(12)
C11 0.0290(13) 0.0381(14) 0.0280(13) 0.0012(11) 0.0078(11) -0.0020(11)
C12 0.0398(15) 0.0351(15) 0.0377(15) -0.0066(11) 0.0015(12) 0.0061(12)
C13 0.0373(15) 0.0372(15) 0.0340(14) -0.0015(11) 0.0021(12) 0.0094(12)
C14 0.0355(14) 0.0396(15) 0.0299(14) -0.0023(11) 0.0055(11) 0.0000(12)
C15 0.0325(14) 0.0283(13) 0.0413(15) -0.0047(11) 0.0042(12) 0.0041(11)
C16 0.0309(14) 0.0305(14) 0.0452(16) -0.0032(12) -0.0004(12) 0.0057(11)
C17 0.0239(12) 0.0286(13) 0.0381(15) -0.0035(11) 0.0008(11) 0.0003(10)
C18 0.0561(19) 0.0370(16) 0.0458(17) -0.0016(12) 0.0254(15) 0.0090(14)
C19 0.0511(17) 0.0369(16) 0.0422(16) 0.0054(12) 0.0235(14) 0.0024(13)
C20 0.0508(17) 0.0331(14) 0.0367(15) -0.0003(11) 0.0176(13) 0.0067(13)
C21 0.0501(17) 0.0327(15) 0.0359(15) 0.0050(11) 0.0127(13) 0.0037(13)
O1W 0.148(3) 0.0639(18) 0.082(2) -0.0116(14) 0.039(2) -0.0036(18)
O2W 0.170(3) 0.0679(17) 0.0399(13) 0.0067(12) 0.0103(16) 0.0542(19)

loop_
_atom_type_symbol
_atom_type_description
_atom_type_scat_dispersion_real
_atom_type_scat_dispersion_imag
_atom_type_scat_source
C C 0.0033 0.0016 'International Tables Vol C Tables 4.2.6.8 and 6.1.1.4'
H H 0.0000 0.0000 'International Tables Vol C Tables 4.2.6.8 and 6.1.1.4'
N N 0.0061 0.0033 'International Tables Vol C Tables 4.2.6.8 and 6.1.1.4'
O O 0.0106 0.0060 'International Tables Vol C Tables 4.2.6.8 and 6.1.1.4'
Zn Zn 0.2839 1.4301 'International Tables Vol C Tables 4.2.6.8 and 6.1.1.4'

loop_
_geom_angle_atom_site_label_1
_geom_angle_atom_site_label_2
_geom_angle_atom_site_label_3
_geom_angle
_geom_angle_site_symmetry_1
_geom_angle_site_symmetry_3
_geom_angle_publ_flag
O3 Zn1 O1 101.17(8) . . y
O3 Zn1 N1 119.51(8) . . y
O1 Zn1 N1 117.06(8) . . y
O3 Zn1 N2 103.37(8) . 4_646 y
O1 Zn1 N2 103.75(8) . 4_646 y
N1 Zn1 N2 110.05(8) . 4_646 y
C13 N1 C9 117.4(2) . . ?
C13 N1 Zn1 121.09(17) . . ?
C9 N1 Zn1 120.91(18) . . ?
C19 N2 C20 116.6(2) . . ?
C19 N2 Zn1 124.06(18) . 4_656 ?
C20 N2 Zn1 119.29(17) . 4_656 ?
C1 O1 Zn1 116.25(16) . . ?
C5 O3 Zn1 117.67(16) . . ?
O2 C1 O1 123.4(2) . . ?
O2 C1 C2 120.3(2) . . ?
O1 C1 C2 116.3(2) . . ?
C3 C2 C4 118.9(2) . 5_756 ?
C3 C2 C1 120.5(2) . . ?
C4 C2 C1 120.6(2) 5_756 . ?
C4 C3 C2 120.4(2) . . ?
C4 C3 H3 119.8 . . ?
C2 C3 H3 119.8 . . ?
C3 C4 C2 120.7(2) . 5_756 ?
C3 C4 H4 119.7 . . ?
C2 C4 H4 119.7 5_756 . ?
O4 C5 O3 124.4(2) . . ?
O4 C5 C6 118.8(2) . . ?
O3 C5 C6 116.8(2) . . ?
C7 C6 C8 119.7(2) . 7_556 ?
C7 C6 C5 120.4(2) . . ?
C8 C6 C5 119.9(2) 7_556 . ?
C8 C7 C6 119.7(2) . . ?
C8 C7 H7 120.1 . . ?
C6 C7 H7 120.1 . . ?
C7 C8 C6 120.6(2) . 7_556 ?
C7 C8 H8 119.7 . . ?
C6 C8 H8 119.7 7_556 . ?
N1 C9 C10 122.7(3) . . ?
N1 C9 H9 118.6 . . ?
C10 C9 H9 118.6 . . ?
C9 C10 C11 119.8(2) . . ?
C9 C10 H10 120.1 . . ?
C11 C10 H10 120.1 . . ?
C12 C11 C10 117.2(2) . . ?
C12 C11 C14 120.1(2) . . ?
C10 C11 C14 122.6(2) . . ?
C13 C12 C11 120.2(3) . . ?
C13 C12 H12 119.9 . . ?
C11 C12 H12 119.9 . . ?
N1 C13 C12 122.7(2) . . ?
N1 C13 H13 118.7 . . ?
C12 C13 H13 118.7 . . ?
C11 C14 C15 110.3(2) . . ?
C11 C14 H14A 109.6 . . ?
C15 C14 H14A 109.6 . . ?
C11 C14 H14B 109.6 . . ?
C15 C14 H14B 109.6 . . ?
H14A C14 H14B 108.1 . . ?
C14 C15 C16 112.9(2) . . ?
C14 C15 H15A 109.0 . . ?
C16 C15 H15A 109.0 . . ?
C14 C15 H15B 109.0 . . ?
C16 C15 H15B 109.0 . . ?
H15A C15 H15B 107.8 . . ?
C17 C16 C15 112.4(2) . . ?
C17 C16 H16A 109.1 . . ?
C15 C16 H16A 109.1 . . ?
C17 C16 H16B 109.1 . . ?
C15 C16 H16B 109.1 . . ?
H16A C16 H16B 107.8 . . ?
C21 C17 C18 116.2(2) . . ?
C21 C17 C16 122.5(2) . . ?
C18 C17 C16 121.3(2) . . ?
C19 C18 C17 120.6(2) . . ?
C19 C18 H18 119.7 . . ?
C17 C18 H18 119.7 . . ?
N2 C19 C18 123.0(2) . . ?
N2 C19 H19 118.5 . . ?
C18 C19 H19 118.5 . . ?
N2 C20 C21 123.1(2) . . ?
N2 C20 H20 118.4 . . ?
C21 C20 H20 118.4 . . ?
C20 C21 C17 120.4(2) . . ?
C20 C21 H21 119.8 . . ?
C17 C21 H21 119.8 . . ?
H1A O1W H1B 106.0 . . ?
H2A O2W H2B 106.7 . . ?

loop_
_geom_bond_atom_site_label_1
_geom_bond_atom_site_label_2
_geom_bond_distance
_geom_bond_site_symmetry_2
_geom_bond_publ_flag
Zn1 O3 1.9480(17) . y
Zn1 O1 1.9544(17) . y
Zn1 N1 2.024(2) . y
Zn1 N2 2.042(2) 4_646 y
N1 C13 1.342(3) . ?
N1 C9 1.348(3) . ?
N2 C19 1.336(3) . ?
N2 C20 1.338(3) . ?
N2 Zn1 2.042(2) 4_656 ?
O1 C1 1.279(3) . ?
O2 C1 1.244(3) . ?
O3 C5 1.271(3) . ?
O4 C5 1.240(3) . ?
C1 C2 1.496(3) . ?
C2 C3 1.390(4) . ?
C2 C4 1.392(3) 5_756 ?
C3 C4 1.382(4) . ?
C3 H3 0.9500 . ?
C4 C2 1.392(3) 5_756 ?
C4 H4 0.9500 . ?
C5 C6 1.504(3) . ?
C6 C7 1.389(3) . ?
C6 C8 1.390(3) 7_556 ?
C7 C8 1.387(3) . ?
C7 H7 0.9500 . ?
C8 C6 1.390(3) 7_556 ?
C8 H8 0.9500 . ?
C9 C10 1.383(4) . ?
C9 H9 0.9500 . ?
C10 C11 1.387(4) . ?
C10 H10 0.9500 . ?
C11 C12 1.385(4) . ?
C11 C14 1.507(4) . ?
C12 C13 1.379(4) . ?
C12 H12 0.9500 . ?
C13 H13 0.9500 . ?
C14 C15 1.535(4) . ?
C14 H14A 0.9900 . ?
C14 H14B 0.9900 . ?
C15 C16 1.537(3) . ?
C15 H15A 0.9900 . ?
C15 H15B 0.9900 . ?
C16 C17 1.503(3) . ?
C16 H16A 0.9900 . ?
C16 H16B 0.9900 . ?
C17 C21 1.375(4) . ?
C17 C18 1.383(4) . ?
C18 C19 1.367(4) . ?
C18 H18 0.9500 . ?
C19 H19 0.9500 . ?
C20 C21 1.373(4) . ?
C20 H20 0.9500 . ?
C21 H21 0.9500 . ?
O1W H1A 0.9143 . ?
O1W H1B 0.9360 . ?
O2W H2A 0.8822 . ?
O2W H2B 0.9658 . ?

loop_
_geom_hbond_atom_site_label_D
_geom_hbond_atom_site_label_H
_geom_hbond_atom_site_label_A
_geom_hbond_distance_DH
_geom_hbond_distance_HA
_geom_hbond_distance_DA
_geom_hbond_angle_DHA
_geom_hbond_site_symmetry_A
O1W H1A O2W 0.91 1.94 2.840(4) 169 2_756
O1W H1B O2W 0.94 1.83 2.763(5) 178 .
O2W H2A O2 0.88 1.86 2.729(3) 169 .
O2W H2B O4 0.97 1.86 2.777(3) 158 3_545
